data_7013813
loop_
_publ_author_name
'Burchell, Colin J.'
'Aucott, Stephen M.'
'Milton, Heather L.'
'Slawin, Alexandra M. Z.'
'Derek Woollins, J.'

_publ_section_title
;
 Synthesis and characterisation of cyanodithioimidocarbonate [C2N2S2]2-
 complexes.
;
_journal_issue 3
_journal_name_full 'Dalton transactions (Cambridge, England : 2003)'
_journal_page_first 369
_journal_page_last 374
_journal_paper_doi 10.1039/b314949h
_journal_year 2004
_chemical_formula_moiety '[C24 H20 P]2.[(C2 N2 S2)2]Pd'
_chemical_formula_sum 'C52 H40 N4 P2 Pd S4'
_chemical_formula_weight 1017.46
_chemical_name_systematic
;
?
;
_space_group_IT_number 2
_symmetry_cell_setting triclinic
_symmetry_space_group_name_Hall '-P 1'
_symmetry_space_group_name_H-M 'P -1'
_atom_sites_solution_hydrogens geom
_atom_sites_solution_primary direct
_atom_sites_solution_secondary difmap
_audit_creation_method SHELXL-97
_cell_angle_alpha 88.894(11)
_cell_angle_beta 88.705(10)
_cell_angle_gamma 83.598(10)
_cell_formula_units_Z 2
_cell_length_a 10.861(2)
_cell_length_b 14.540(3)
_cell_length_c 15.163(3)
_cell_measurement_reflns_used 4370
_cell_measurement_temperature 293(2)
_cell_measurement_theta_max 21.9658
_cell_measurement_theta_min 2.2257
_cell_volume 2378.6(8)
_computing_cell_refinement 'CrystalClear (Rigaku Corp., 2000)'
_computing_data_collection 'CrystalClear (Rigaku Corp., 2000)'
_computing_data_reduction 'CrystalClear (Rigaku Corp., 2000)'
_computing_molecular_graphics SHELXTL
_computing_publication_material SHELXTL
_computing_structure_refinement 'SHELXL-97 (Sheldrick, 1997)'
_computing_structure_solution 'SHELXS-97 (Sheldrick, 1990)'
_diffrn_ambient_temperature 293(2)
_diffrn_detector_area_resol_mean 0.85
_diffrn_measured_fraction_theta_full 0.924
_diffrn_measured_fraction_theta_max 0.924
_diffrn_measurement_device_type ccd
_diffrn_measurement_method dtprofit.ref
_diffrn_radiation_monochromator graphite
_diffrn_radiation_source 'fine-focus sealed tube'
_diffrn_radiation_type MoK\a
_diffrn_radiation_wavelength 0.71073
_diffrn_reflns_av_R_equivalents 0.0239
_diffrn_reflns_av_sigmaI/netI 0.0667
_diffrn_reflns_limit_h_max 11
_diffrn_reflns_limit_h_min -11
_diffrn_reflns_limit_k_max 15
_diffrn_reflns_limit_k_min -15
_diffrn_reflns_limit_l_max 15
_diffrn_reflns_limit_l_min -11
_diffrn_reflns_number 8060
_diffrn_reflns_theta_full 21.97
_diffrn_reflns_theta_max 21.97
_diffrn_reflns_theta_min 2.23
_exptl_absorpt_coefficient_mu 0.673
_exptl_absorpt_correction_T_max 1.00000
_exptl_absorpt_correction_T_min 0.7777
_exptl_absorpt_correction_type multi-scan
_exptl_crystal_colour yellow
_exptl_crystal_density_diffrn 1.421
_exptl_crystal_density_method 'not measured'
_exptl_crystal_description prism
_exptl_crystal_F_000 1040
_exptl_crystal_size_max .1
_exptl_crystal_size_mid .1
_exptl_crystal_size_min .1
_refine_diff_density_max 0.238
_refine_diff_density_min -0.298
_refine_diff_density_rms 0.055
_refine_ls_extinction_coef 0.0001(2)
_refine_ls_extinction_expression Fc^*^=kFc[1+0.001xFc^2^\l^3^/sin(2\q)]^-1/4^
_refine_ls_extinction_method SHELXL
_refine_ls_goodness_of_fit_ref 0.940
_refine_ls_hydrogen_treatment riding
_refine_ls_matrix_type full
_refine_ls_number_parameters 572
_refine_ls_number_reflns 5365
_refine_ls_number_restraints 0
_refine_ls_restrained_S_all 0.940
_refine_ls_R_factor_all 0.0706
_refine_ls_R_factor_gt 0.0388
_refine_ls_shift/su_max 0.003
_refine_ls_shift/su_mean 0.001
_refine_ls_structure_factor_coef Fsqd
_refine_ls_weighting_details 'calc w=1/[\s^2^(Fo^2^)+(0.0364P)^2^+0.0000P] where P=(Fo^2^+2Fc^2^)/3'
_refine_ls_weighting_scheme calc
_refine_ls_wR_factor_gt 0.0715
_refine_ls_wR_factor_ref 0.0790
_reflns_number_gt 3831
_reflns_number_total 5365
_reflns_threshold_expression >2sigma(I)
_cod_data_source_file b314949h.txt
_cod_data_source_block 3
_cod_depositor_comments
;
The following automatic conversions were performed:
'_symmetry_cell_setting' value 'Triclinic' changed to 'triclinic'
according to '/home/saulius/struct/CIF-dictionaries/cif_core.dic'
dictionary named 'cif_core.dic' version 2.4.1 from
2010-06-29.

'_exptl_absorpt_correction_type' value 'MULTI-SCAN' changed
to 'multi-scan' according to
'/home/saulius/struct/CIF-dictionaries/cif_core.dic' dictionary named
'cif_core.dic' version 2.4.1 from 2010-06-29.

Automatic conversion script
Id: cif_fix_enum 1527 2010-12-29 10:47:43Z saulius 
;
_cod_original_cell_volume 2378.7(8)
_cod_original_sg_symbol_H-M P-1
_cod_database_code 7013813

loop_
_symmetry_equiv_pos_as_xyz
'x, y, z'
'-x, -y, -z'

loop_
_atom_site_label
_atom_site_type_symbol
_atom_site_fract_x
_atom_site_fract_y
_atom_site_fract_z
_atom_site_U_iso_or_equiv
_atom_site_adp_type
_atom_site_occupancy
_atom_site_symmetry_multiplicity
_atom_site_calc_flag
_atom_site_refinement_flags
_atom_site_disorder_assembly
_atom_site_disorder_group
Pd1 Pd 0.5000 0.0000 0.0000 0.04474(19) Uani 1 2 d S . .
S1 S 0.59735(11) 0.12993(9) 0.03194(9) 0.0560(4) Uani 1 1 d . . .
S2 S 0.37228(13) 0.07808(9) 0.10447(10) 0.0638(4) Uani 1 1 d . . .
C1 C 0.4737(4) 0.1617(3) 0.1030(3) 0.0435(13) Uani 1 1 d . . .
N1 N 0.4519(4) 0.2369(3) 0.1484(3) 0.0522(11) Uani 1 1 d . . .
C2 C 0.5290(5) 0.3016(4) 0.1420(3) 0.0530(15) Uani 1 1 d . . .
N2 N 0.5849(5) 0.3633(3) 0.1413(3) 0.0818(16) Uani 1 1 d . . .
P1 P 0.47375(11) 0.21698(8) 0.46004(8) 0.0415(3) Uani 1 1 d . . .
C3 C 0.4691(4) 0.3372(3) 0.4286(3) 0.0421(12) Uani 1 1 d . . .
C4 C 0.5693(5) 0.3726(4) 0.3889(3) 0.0602(15) Uani 1 1 d . . .
H4A H 0.6415 0.3338 0.3768 0.072 Uiso 1 1 calc R . .
C5 C 0.5626(6) 0.4658(4) 0.3671(3) 0.0677(16) Uani 1 1 d . . .
H5A H 0.6302 0.4893 0.3397 0.081 Uiso 1 1 calc R . .
C6 C 0.4574(7) 0.5236(4) 0.3855(4) 0.0666(16) Uani 1 1 d . . .
H6A H 0.4544 0.5865 0.3721 0.080 Uiso 1 1 calc R . .
C7 C 0.3578(6) 0.4891(4) 0.4232(3) 0.0619(16) Uani 1 1 d . . .
H7A H 0.2856 0.5283 0.4340 0.074 Uiso 1 1 calc R . .
C8 C 0.3621(5) 0.3965(4) 0.4457(3) 0.0556(14) Uani 1 1 d . . .
H8A H 0.2935 0.3737 0.4724 0.067 Uiso 1 1 calc R . .
C9 C 0.6063(4) 0.1532(3) 0.4103(3) 0.0417(12) Uani 1 1 d . . .
C10 C 0.5909(4) 0.0903(3) 0.3460(3) 0.0512(14) Uani 1 1 d . . .
H10A H 0.5117 0.0822 0.3275 0.061 Uiso 1 1 calc R . .
C11 C 0.6945(6) 0.0385(3) 0.3083(4) 0.0645(16) Uani 1 1 d . . .
H11A H 0.6849 -0.0029 0.2636 0.077 Uiso 1 1 calc R . .
C12 C 0.8108(5) 0.0491(4) 0.3381(4) 0.0663(17) Uani 1 1 d . . .
H12A H 0.8793 0.0126 0.3150 0.080 Uiso 1 1 calc R . .
C13 C 0.8273(5) 0.1125(4) 0.4009(4) 0.0681(17) Uani 1 1 d . . .
H13A H 0.9067 0.1203 0.4190 0.082 Uiso 1 1 calc R . .
C14 C 0.7252(5) 0.1652(3) 0.4376(3) 0.0579(15) Uani 1 1 d . . .
H14A H 0.7361 0.2084 0.4804 0.069 Uiso 1 1 calc R . .
C15 C 0.3380(4) 0.1753(3) 0.4198(3) 0.0379(12) Uani 1 1 d . . .
C16 C 0.2987(4) 0.2017(3) 0.3360(3) 0.0462(13) Uani 1 1 d . . .
H16A H 0.3345 0.2484 0.3054 0.055 Uiso 1 1 calc R . .
C17 C 0.2061(4) 0.1588(4) 0.2977(3) 0.0537(14) Uani 1 1 d . . .
H17A H 0.1796 0.1761 0.2412 0.064 Uiso 1 1 calc R . .
C18 C 0.1542(4) 0.0908(4) 0.3438(4) 0.0562(15) Uani 1 1 d . . .
H18A H 0.0943 0.0603 0.3173 0.067 Uiso 1 1 calc R . .
C19 C 0.1880(5) 0.0667(3) 0.4271(4) 0.0575(15) Uani 1 1 d . . .
H19A H 0.1481 0.0227 0.4585 0.069 Uiso 1 1 calc R . .
C20 C 0.2813(4) 0.1073(3) 0.4653(3) 0.0474(13) Uani 1 1 d . . .
H20A H 0.3066 0.0891 0.5218 0.057 Uiso 1 1 calc R . .
C21 C 0.4763(4) 0.1997(3) 0.5771(3) 0.0410(12) Uani 1 1 d . . .
C22 C 0.3825(5) 0.2426(3) 0.6296(3) 0.0574(15) Uani 1 1 d . . .
H22A H 0.3205 0.2825 0.6033 0.069 Uiso 1 1 calc R . .
C23 C 0.3774(5) 0.2283(4) 0.7193(4) 0.0710(17) Uani 1 1 d . . .
H23A H 0.3124 0.2574 0.7530 0.085 Uiso 1 1 calc R . .
C24 C 0.4688(6) 0.1708(4) 0.7585(4) 0.0817(19) Uani 1 1 d . . .
H24A H 0.4670 0.1607 0.8192 0.098 Uiso 1 1 calc R . .
C25 C 0.5633(6) 0.1282(4) 0.7074(4) 0.091(2) Uani 1 1 d . . .
H25A H 0.6258 0.0892 0.7341 0.109 Uiso 1 1 calc R . .
C26 C 0.5676(5) 0.1417(4) 0.6175(4) 0.0666(17) Uani 1 1 d . . .
H26A H 0.6322 0.1117 0.5841 0.080 Uiso 1 1 calc R . .
Pd31 Pd 0.0000 0.5000 0.5000 0.04423(19) Uani 1 2 d S . .
S31 S -0.05247(14) 0.34963(9) 0.50597(9) 0.0650(4) Uani 1 1 d . . .
S32 S 0.09847(12) 0.43343(9) 0.62333(9) 0.0568(4) Uani 1 1 d . . .
C31 C 0.0334(4) 0.3340(3) 0.5999(3) 0.0408(12) Uani 1 1 d . . .
N31 N 0.0508(4) 0.2598(3) 0.6505(3) 0.0497(11) Uani 1 1 d . . .
C32 C -0.0057(6) 0.1876(4) 0.6288(4) 0.0586(16) Uani 1 1 d . . .
N32 N -0.0507(5) 0.1211(3) 0.6176(4) 0.0979(19) Uani 1 1 d . . .
P31 P 0.00637(10) 0.29527(8) 0.95925(8) 0.0352(3) Uani 1 1 d . . .
C33 C -0.0151(4) 0.3008(3) 1.0762(3) 0.0365(12) Uani 1 1 d . . .
C34 C 0.0480(4) 0.3556(3) 1.1276(3) 0.0499(13) Uani 1 1 d . . .
H34A H 0.1089 0.3880 1.1018 0.060 Uiso 1 1 calc R . .
C35 C 0.0224(5) 0.3636(3) 1.2181(4) 0.0628(16) Uani 1 1 d . . .
H35A H 0.0653 0.4013 1.2523 0.075 Uiso 1 1 calc R . .
C36 C -0.0663(6) 0.3155(4) 1.2551(4) 0.0636(16) Uani 1 1 d . . .
H36A H -0.0817 0.3189 1.3156 0.076 Uiso 1 1 calc R . .
C37 C -0.1332(5) 0.2623(4) 1.2060(4) 0.0570(15) Uani 1 1 d . . .
H37A H -0.1960 0.2319 1.2322 0.068 Uiso 1 1 calc R . .
C38 C -0.1066(4) 0.2538(3) 1.1158(3) 0.0484(13) Uani 1 1 d . . .
H38A H -0.1505 0.2164 1.0821 0.058 Uiso 1 1 calc R . .
C39 C -0.1190(4) 0.3647(3) 0.9080(3) 0.0328(11) Uani 1 1 d . . .
C40 C -0.1226(4) 0.3670(3) 0.8169(3) 0.0486(14) Uani 1 1 d . . .
H40A H -0.0627 0.3304 0.7846 0.058 Uiso 1 1 calc R . .
C41 C -0.2131(5) 0.4224(4) 0.7736(3) 0.0621(16) Uani 1 1 d . . .
H41A H -0.2132 0.4247 0.7123 0.075 Uiso 1 1 calc R . .
C42 C -0.3034(4) 0.4745(3) 0.8210(4) 0.0580(15) Uani 1 1 d . . .
H42A H -0.3650 0.5122 0.7919 0.070 Uiso 1 1 calc R . .
C43 C -0.3029(4) 0.4712(3) 0.9111(4) 0.0502(14) Uani 1 1 d . . .
H43A H -0.3648 0.5064 0.9430 0.060 Uiso 1 1 calc R . .
C44 C -0.2108(4) 0.4157(3) 0.9558(3) 0.0402(12) Uani 1 1 d . . .
H44A H -0.2114 0.4131 1.0171 0.048 Uiso 1 1 calc R . .
C45 C 0.1482(4) 0.3399(3) 0.9285(3) 0.0315(11) Uani 1 1 d . . .
C46 C 0.2610(4) 0.3010(3) 0.9626(3) 0.0427(12) Uani 1 1 d . . .
H46A H 0.2623 0.2519 1.0029 0.051 Uiso 1 1 calc R . .
C47 C 0.3710(4) 0.3347(3) 0.9372(3) 0.0503(14) Uani 1 1 d . . .
H47A H 0.4458 0.3073 0.9591 0.060 Uiso 1 1 calc R . .
C48 C 0.3693(5) 0.4081(4) 0.8801(3) 0.0544(14) Uani 1 1 d . . .
H48A H 0.4430 0.4308 0.8629 0.065 Uiso 1 1 calc R . .
C49 C 0.2589(5) 0.4486(3) 0.8478(3) 0.0488(13) Uani 1 1 d . . .
H49A H 0.2584 0.4993 0.8094 0.059 Uiso 1 1 calc R . .
C50 C 0.1499(4) 0.4154(3) 0.8712(3) 0.0417(12) Uani 1 1 d . . .
H50A H 0.0759 0.4437 0.8486 0.050 Uiso 1 1 calc R . .
C51 C 0.0024(4) 0.1791(3) 0.9224(3) 0.0362(12) Uani 1 1 d . . .
C52 C -0.1078(5) 0.1499(3) 0.8981(3) 0.0554(14) Uani 1 1 d . . .
H52A H -0.1795 0.1913 0.8993 0.066 Uiso 1 1 calc R . .
C53 C -0.1138(5) 0.0610(4) 0.8721(4) 0.0680(16) Uani 1 1 d . . .
H53A H -0.1891 0.0428 0.8551 0.082 Uiso 1 1 calc R . .
C54 C -0.0108(6) -0.0006(4) 0.8708(3) 0.0605(15) Uani 1 1 d . . .
H54A H -0.0152 -0.0609 0.8527 0.073 Uiso 1 1 calc R . .
C55 C 0.0995(6) 0.0258(4) 0.8961(3) 0.0625(16) Uani 1 1 d . . .
H55A H 0.1698 -0.0170 0.8963 0.075 Uiso 1 1 calc R . .
C56 C 0.1075(5) 0.1159(3) 0.9216(3) 0.0525(14) Uani 1 1 d . . .
H56A H 0.1831 0.1338 0.9381 0.063 Uiso 1 1 calc R . .

loop_
_atom_site_aniso_label
_atom_site_aniso_U_11
_atom_site_aniso_U_22
_atom_site_aniso_U_33
_atom_site_aniso_U_23
_atom_site_aniso_U_13
_atom_site_aniso_U_12
Pd1 0.0456(4) 0.0368(3) 0.0515(4) -0.0006(3) 0.0024(3) -0.0036(3)
S1 0.0493(8) 0.0470(8) 0.0723(11) -0.0112(7) 0.0122(7) -0.0094(7)
S2 0.0669(10) 0.0502(9) 0.0766(11) -0.0107(8) 0.0234(8) -0.0196(7)
C1 0.052(3) 0.044(3) 0.034(3) 0.007(3) 0.002(2) -0.006(3)
N1 0.070(3) 0.042(3) 0.046(3) -0.013(2) 0.014(2) -0.014(2)
C2 0.063(4) 0.044(4) 0.051(4) -0.014(3) 0.003(3) -0.002(3)
N2 0.082(4) 0.056(3) 0.110(5) -0.024(3) 0.008(3) -0.016(3)
P1 0.0412(8) 0.0465(8) 0.0372(9) -0.0008(6) 0.0022(6) -0.0067(6)
C3 0.049(3) 0.043(3) 0.035(3) -0.002(2) 0.003(2) -0.013(3)
C4 0.065(4) 0.062(4) 0.054(4) 0.000(3) 0.004(3) -0.013(3)
C5 0.077(4) 0.079(5) 0.054(4) 0.009(3) 0.002(3) -0.039(4)
C6 0.100(5) 0.059(4) 0.045(4) 0.006(3) -0.016(3) -0.025(4)
C7 0.080(4) 0.054(4) 0.048(4) 0.003(3) -0.019(3) 0.010(3)
C8 0.056(4) 0.060(4) 0.050(4) 0.006(3) 0.002(3) -0.004(3)
C9 0.041(3) 0.045(3) 0.040(3) 0.000(3) -0.003(2) -0.010(2)
C10 0.042(3) 0.051(3) 0.063(4) 0.003(3) 0.007(3) -0.014(3)
C11 0.071(4) 0.059(4) 0.064(4) -0.009(3) 0.015(3) -0.008(3)
C12 0.058(4) 0.065(4) 0.069(5) 0.008(3) 0.021(3) 0.018(3)
C13 0.043(4) 0.096(5) 0.063(4) 0.019(4) 0.012(3) -0.002(4)
C14 0.048(3) 0.074(4) 0.052(4) 0.001(3) -0.003(3) -0.010(3)
C15 0.033(3) 0.045(3) 0.036(3) 0.000(2) 0.006(2) -0.008(2)
C16 0.040(3) 0.064(4) 0.035(3) 0.008(3) 0.007(3) -0.010(3)
C17 0.039(3) 0.076(4) 0.046(4) -0.003(3) -0.004(3) 0.000(3)
C18 0.043(3) 0.075(4) 0.052(4) -0.019(3) 0.000(3) -0.011(3)
C19 0.049(3) 0.068(4) 0.058(4) 0.003(3) 0.002(3) -0.018(3)
C20 0.051(3) 0.057(3) 0.033(3) 0.005(3) -0.008(3) -0.004(3)
C21 0.039(3) 0.037(3) 0.048(3) -0.004(2) 0.001(3) -0.009(2)
C22 0.068(4) 0.055(3) 0.046(4) 0.002(3) -0.005(3) 0.009(3)
C23 0.088(4) 0.075(4) 0.045(4) -0.006(3) 0.004(3) 0.012(4)
C24 0.113(5) 0.096(5) 0.034(4) 0.001(3) -0.004(4) -0.005(4)
C25 0.087(5) 0.116(5) 0.060(5) 0.009(4) -0.014(4) 0.030(4)
C26 0.061(4) 0.092(4) 0.042(4) 0.004(3) 0.003(3) 0.012(3)
Pd31 0.0541(4) 0.0431(3) 0.0366(4) 0.0004(3) -0.0009(3) -0.0107(3)
S31 0.0968(11) 0.0500(9) 0.0525(10) 0.0038(7) -0.0232(8) -0.0240(8)
S32 0.0717(10) 0.0539(9) 0.0477(9) 0.0045(7) -0.0134(7) -0.0190(7)
C31 0.044(3) 0.041(3) 0.036(3) -0.006(2) 0.004(2) -0.003(2)
N31 0.059(3) 0.039(3) 0.051(3) 0.003(2) -0.002(2) -0.005(2)
C32 0.082(5) 0.041(4) 0.051(4) 0.010(3) 0.001(3) 0.001(3)
N32 0.135(5) 0.058(3) 0.105(5) 0.015(3) -0.019(4) -0.030(4)
P31 0.0362(7) 0.0356(7) 0.0337(8) 0.0020(6) -0.0013(6) -0.0045(6)
C33 0.042(3) 0.031(3) 0.038(3) 0.009(2) -0.008(2) -0.006(2)
C34 0.061(4) 0.045(3) 0.045(4) 0.005(3) -0.003(3) -0.010(3)
C35 0.099(5) 0.049(3) 0.041(4) -0.007(3) -0.017(3) -0.009(3)
C36 0.088(5) 0.069(4) 0.031(4) 0.008(3) -0.006(3) 0.001(4)
C37 0.066(4) 0.062(4) 0.041(4) 0.017(3) 0.012(3) -0.002(3)
C38 0.061(4) 0.043(3) 0.041(4) 0.001(3) -0.005(3) -0.005(3)
C39 0.029(3) 0.035(3) 0.034(3) -0.001(2) -0.002(2) -0.002(2)
C40 0.034(3) 0.068(4) 0.041(4) -0.006(3) 0.000(2) 0.007(3)
C41 0.051(3) 0.093(4) 0.039(3) 0.001(3) -0.006(3) 0.006(3)
C42 0.044(3) 0.070(4) 0.058(4) 0.010(3) -0.015(3) 0.002(3)
C43 0.035(3) 0.049(3) 0.065(4) -0.016(3) -0.003(3) 0.004(3)
C44 0.044(3) 0.045(3) 0.032(3) -0.006(2) -0.004(2) -0.006(3)
C45 0.031(3) 0.031(3) 0.033(3) 0.001(2) 0.003(2) -0.010(2)
C46 0.050(3) 0.037(3) 0.042(3) 0.004(2) -0.007(3) -0.010(3)
C47 0.035(3) 0.058(4) 0.059(4) -0.002(3) -0.007(3) -0.007(3)
C48 0.049(4) 0.065(4) 0.054(4) -0.009(3) 0.014(3) -0.026(3)
C49 0.056(4) 0.050(3) 0.041(3) 0.003(3) 0.011(3) -0.016(3)
C50 0.044(3) 0.048(3) 0.034(3) -0.002(2) 0.005(2) -0.005(3)
C51 0.037(3) 0.032(3) 0.039(3) -0.002(2) 0.005(2) -0.003(3)
C52 0.049(4) 0.042(3) 0.077(4) -0.013(3) 0.003(3) -0.011(3)
C53 0.063(4) 0.062(4) 0.085(5) -0.012(3) -0.010(3) -0.027(3)
C54 0.091(5) 0.042(3) 0.051(4) -0.009(3) -0.007(3) -0.014(4)
C55 0.077(4) 0.055(4) 0.052(4) -0.009(3) -0.008(3) 0.013(3)
C56 0.059(4) 0.044(3) 0.055(4) -0.006(3) -0.004(3) -0.007(3)

loop_
_atom_type_symbol
_atom_type_description
_atom_type_scat_dispersion_real
_atom_type_scat_dispersion_imag
_atom_type_scat_source
C C 0.0033 0.0016 'International Tables Vol C Tables 4.2.6.8 and 6.1.1.4'
H H 0.0000 0.0000 'International Tables Vol C Tables 4.2.6.8 and 6.1.1.4'
N N 0.0061 0.0033 'International Tables Vol C Tables 4.2.6.8 and 6.1.1.4'
P P 0.1023 0.0942 'International Tables Vol C Tables 4.2.6.8 and 6.1.1.4'
S S 0.1246 0.1234 'International Tables Vol C Tables 4.2.6.8 and 6.1.1.4'
Pd Pd -0.9988 1.0072 'International Tables Vol C Tables 4.2.6.8 and 6.1.1.4'

loop_
_geom_angle_atom_site_label_1
_geom_angle_atom_site_label_2
_geom_angle_atom_site_label_3
_geom_angle
_geom_angle_site_symmetry_1
_geom_angle_site_symmetry_3
_geom_angle_publ_flag
S2 Pd1 S2 180.00(5) 2_655 . ?
S2 Pd1 S1 104.83(5) 2_655 . ?
S2 Pd1 S1 75.17(5) . . ?
S2 Pd1 S1 75.17(5) 2_655 2_655 ?
S2 Pd1 S1 104.83(5) . 2_655 ?
S1 Pd1 S1 180.00(7) . 2_655 ?
C1 S1 Pd1 87.16(17) . . ?
C1 S2 Pd1 87.78(16) . . ?
N1 C1 S2 121.9(4) . . ?
N1 C1 S1 128.2(4) . . ?
S2 C1 S1 109.8(3) . . ?
C1 N1 C2 120.0(4) . . ?
N2 C2 N1 172.3(6) . . ?
C15 P1 C9 108.8(2) . . ?
C15 P1 C21 108.5(2) . . ?
C9 P1 C21 109.8(2) . . ?
C15 P1 C3 107.8(2) . . ?
C9 P1 C3 109.6(2) . . ?
C21 P1 C3 112.3(2) . . ?
C4 C3 C8 118.9(4) . . ?
C4 C3 P1 121.8(4) . . ?
C8 C3 P1 119.3(4) . . ?
C3 C4 C5 120.0(5) . . ?
C3 C4 H4A 120.0 . . ?
C5 C4 H4A 120.0 . . ?
C6 C5 C4 120.5(5) . . ?
C6 C5 H5A 119.8 . . ?
C4 C5 H5A 119.8 . . ?
C7 C6 C5 119.9(5) . . ?
C7 C6 H6A 120.0 . . ?
C5 C6 H6A 120.0 . . ?
C6 C7 C8 120.7(5) . . ?
C6 C7 H7A 119.6 . . ?
C8 C7 H7A 119.6 . . ?
C7 C8 C3 120.0(5) . . ?
C7 C8 H8A 120.0 . . ?
C3 C8 H8A 120.0 . . ?
C10 C9 C14 119.9(4) . . ?
C10 C9 P1 119.7(4) . . ?
C14 C9 P1 120.4(4) . . ?
C9 C10 C11 119.8(5) . . ?
C9 C10 H10A 120.1 . . ?
C11 C10 H10A 120.1 . . ?
C12 C11 C10 119.5(5) . . ?
C12 C11 H11A 120.3 . . ?
C10 C11 H11A 120.3 . . ?
C13 C12 C11 121.1(5) . . ?
C13 C12 H12A 119.5 . . ?
C11 C12 H12A 119.5 . . ?
C12 C13 C14 119.8(5) . . ?
C12 C13 H13A 120.1 . . ?
C14 C13 H13A 120.1 . . ?
C13 C14 C9 119.9(5) . . ?
C13 C14 H14A 120.1 . . ?
C9 C14 H14A 120.1 . . ?
C16 C15 C20 119.1(4) . . ?
C16 C15 P1 119.0(4) . . ?
C20 C15 P1 121.2(4) . . ?
C17 C16 C15 120.1(5) . . ?
C17 C16 H16A 120.0 . . ?
C15 C16 H16A 120.0 . . ?
C18 C17 C16 119.1(5) . . ?
C18 C17 H17A 120.4 . . ?
C16 C17 H17A 120.4 . . ?
C19 C18 C17 121.6(5) . . ?
C19 C18 H18A 119.2 . . ?
C17 C18 H18A 119.2 . . ?
C18 C19 C20 119.9(5) . . ?
C18 C19 H19A 120.0 . . ?
C20 C19 H19A 120.0 . . ?
C19 C20 C15 120.1(5) . . ?
C19 C20 H20A 119.9 . . ?
C15 C20 H20A 119.9 . . ?
C26 C21 C22 117.8(4) . . ?
C26 C21 P1 122.1(4) . . ?
C22 C21 P1 120.1(4) . . ?
C23 C22 C21 122.3(4) . . ?
C23 C22 H22A 118.9 . . ?
C21 C22 H22A 118.9 . . ?
C24 C23 C22 119.2(5) . . ?
C24 C23 H23A 120.4 . . ?
C22 C23 H23A 120.4 . . ?
C23 C24 C25 119.3(5) . . ?
C23 C24 H24A 120.3 . . ?
C25 C24 H24A 120.3 . . ?
C26 C25 C24 121.4(5) . . ?
C26 C25 H25A 119.3 . . ?
C24 C25 H25A 119.3 . . ?
C25 C26 C21 120.0(5) . . ?
C25 C26 H26A 120.0 . . ?
C21 C26 H26A 120.0 . . ?
S32 Pd31 S32 180.000(1) 2_566 . ?
S32 Pd31 S31 75.19(5) 2_566 2_566 ?
S32 Pd31 S31 104.81(5) . 2_566 ?
S32 Pd31 S31 104.81(5) 2_566 . ?
S32 Pd31 S31 75.19(5) . . ?
S31 Pd31 S31 180.0 2_566 . ?
C31 S31 Pd31 87.21(16) . . ?
C31 S32 Pd31 87.11(16) . . ?
N31 C31 S31 128.1(4) . . ?
N31 C31 S32 121.4(4) . . ?
S31 C31 S32 110.5(3) . . ?
C31 N31 C32 117.2(4) . . ?
N32 C32 N31 173.3(6) . . ?
C39 P31 C33 109.0(2) . . ?
C39 P31 C45 109.0(2) . . ?
C33 P31 C45 109.2(2) . . ?
C39 P31 C51 106.8(2) . . ?
C33 P31 C51 110.7(2) . . ?
C45 P31 C51 112.1(2) . . ?
C34 C33 C38 118.5(5) . . ?
C34 C33 P31 122.7(4) . . ?
C38 C33 P31 118.5(4) . . ?
C33 C34 C35 121.2(5) . . ?
C33 C34 H34A 119.4 . . ?
C35 C34 H34A 119.4 . . ?
C36 C35 C34 118.8(5) . . ?
C36 C35 H35A 120.6 . . ?
C34 C35 H35A 120.6 . . ?
C35 C36 C37 121.7(5) . . ?
C35 C36 H36A 119.2 . . ?
C37 C36 H36A 119.2 . . ?
C36 C37 C38 119.3(5) . . ?
C36 C37 H37A 120.4 . . ?
C38 C37 H37A 120.4 . . ?
C33 C38 C37 120.4(5) . . ?
C33 C38 H38A 119.8 . . ?
C37 C38 H38A 119.8 . . ?
C44 C39 C40 119.4(4) . . ?
C44 C39 P31 122.4(3) . . ?
C40 C39 P31 118.2(3) . . ?
C41 C40 C39 120.9(4) . . ?
C41 C40 H40A 119.5 . . ?
C39 C40 H40A 119.5 . . ?
C42 C41 C40 119.7(5) . . ?
C42 C41 H41A 120.1 . . ?
C40 C41 H41A 120.1 . . ?
C43 C42 C41 120.0(4) . . ?
C43 C42 H42A 120.0 . . ?
C41 C42 H42A 120.0 . . ?
C42 C43 C44 120.7(4) . . ?
C42 C43 H43A 119.6 . . ?
C44 C43 H43A 119.6 . . ?
C39 C44 C43 119.2(4) . . ?
C39 C44 H44A 120.4 . . ?
C43 C44 H44A 120.4 . . ?
C50 C45 C46 117.7(4) . . ?
C50 C45 P31 121.2(3) . . ?
C46 C45 P31 121.1(3) . . ?
C47 C46 C45 120.9(4) . . ?
C47 C46 H46A 119.6 . . ?
C45 C46 H46A 119.6 . . ?
C48 C47 C46 119.8(4) . . ?
C48 C47 H47A 120.1 . . ?
C46 C47 H47A 120.1 . . ?
C47 C48 C49 120.1(5) . . ?
C47 C48 H48A 120.0 . . ?
C49 C48 H48A 120.0 . . ?
C50 C49 C48 120.8(4) . . ?
C50 C49 H49A 119.6 . . ?
C48 C49 H49A 119.6 . . ?
C49 C50 C45 120.7(4) . . ?
C49 C50 H50A 119.7 . . ?
C45 C50 H50A 119.7 . . ?
C52 C51 C56 118.5(4) . . ?
C52 C51 P31 120.0(3) . . ?
C56 C51 P31 121.4(4) . . ?
C53 C52 C51 121.1(5) . . ?
C53 C52 H52A 119.4 . . ?
C51 C52 H52A 119.4 . . ?
C54 C53 C52 120.3(5) . . ?
C54 C53 H53A 119.8 . . ?
C52 C53 H53A 119.8 . . ?
C53 C54 C55 119.9(5) . . ?
C53 C54 H54A 120.1 . . ?
C55 C54 H54A 120.0 . . ?
C54 C55 C56 120.5(5) . . ?
C54 C55 H55A 119.8 . . ?
C56 C55 H55A 119.8 . . ?
C51 C56 C55 119.6(5) . . ?
C51 C56 H56A 120.2 . . ?
C55 C56 H56A 120.2 . . ?

loop_
_geom_bond_atom_site_label_1
_geom_bond_atom_site_label_2
_geom_bond_distance
_geom_bond_site_symmetry_2
_geom_bond_publ_flag
Pd1 S2 2.3111(13) 2_655 ?
Pd1 S2 2.3111(13) . ?
Pd1 S1 2.3293(14) . ?
Pd1 S1 2.3293(14) 2_655 ?
S1 C1 1.730(4) . ?
S2 C1 1.729(5) . ?
C1 N1 1.300(5) . ?
N1 C2 1.328(7) . ?
C2 N2 1.138(6) . ?
P1 C15 1.780(5) . ?
P1 C9 1.784(4) . ?
P1 C21 1.788(5) . ?
P1 C3 1.799(4) . ?
C3 C4 1.375(6) . ?
C3 C8 1.390(6) . ?
C4 C5 1.384(6) . ?
C4 H4A 0.9300 . ?
C5 C6 1.368(7) . ?
C5 H5A 0.9300 . ?
C6 C7 1.354(7) . ?
C6 H6A 0.9300 . ?
C7 C8 1.379(6) . ?
C7 H7A 0.9300 . ?
C8 H8A 0.9300 . ?
C9 C10 1.376(6) . ?
C9 C14 1.396(6) . ?
C10 C11 1.400(6) . ?
C10 H10A 0.9300 . ?
C11 C12 1.376(7) . ?
C11 H11A 0.9300 . ?
C12 C13 1.367(7) . ?
C12 H12A 0.9300 . ?
C13 C14 1.387(6) . ?
C13 H13A 0.9300 . ?
C14 H14A 0.9300 . ?
C15 C16 1.383(6) . ?
C15 C20 1.387(6) . ?
C16 C17 1.386(6) . ?
C16 H16A 0.9300 . ?
C17 C18 1.365(6) . ?
C17 H17A 0.9300 . ?
C18 C19 1.352(6) . ?
C18 H18A 0.9300 . ?
C19 C20 1.372(6) . ?
C19 H19A 0.9300 . ?
C20 H20A 0.9300 . ?
C21 C26 1.375(6) . ?
C21 C22 1.379(6) . ?
C22 C23 1.374(6) . ?
C22 H22A 0.9300 . ?
C23 C24 1.362(7) . ?
C23 H23A 0.9300 . ?
C24 C25 1.371(7) . ?
C24 H24A 0.9300 . ?
C25 C26 1.373(7) . ?
C25 H25A 0.9300 . ?
C26 H26A 0.9300 . ?
Pd31 S32 2.3167(13) 2_566 ?
Pd31 S32 2.3167(13) . ?
Pd31 S31 2.3197(14) 2_566 ?
Pd31 S31 2.3197(14) . ?
S31 C31 1.717(5) . ?
S32 C31 1.726(5) . ?
C31 N31 1.310(5) . ?
N31 C32 1.325(7) . ?
C32 N32 1.147(7) . ?
P31 C39 1.786(4) . ?
P31 C33 1.786(5) . ?
P31 C45 1.786(4) . ?
P31 C51 1.795(4) . ?
C33 C34 1.371(6) . ?
C33 C38 1.387(6) . ?
C34 C35 1.398(6) . ?
C34 H34A 0.9300 . ?
C35 C36 1.358(7) . ?
C35 H35A 0.9300 . ?
C36 C37 1.362(7) . ?
C36 H36A 0.9300 . ?
C37 C38 1.396(6) . ?
C37 H37A 0.9300 . ?
C38 H38A 0.9300 . ?
C39 C44 1.376(5) . ?
C39 C40 1.381(6) . ?
C40 C41 1.371(6) . ?
C40 H40A 0.9300 . ?
C41 C42 1.370(6) . ?
C41 H41A 0.9300 . ?
C42 C43 1.366(6) . ?
C42 H42A 0.9300 . ?
C43 C44 1.393(5) . ?
C43 H43A 0.9300 . ?
C44 H44A 0.9300 . ?
C45 C50 1.389(5) . ?
C45 C46 1.396(5) . ?
C46 C47 1.386(6) . ?
C46 H46A 0.9300 . ?
C47 C48 1.359(6) . ?
C47 H47A 0.9300 . ?
C48 C49 1.372(6) . ?
C48 H48A 0.9300 . ?
C49 C50 1.365(6) . ?
C49 H49A 0.9300 . ?
C50 H50A 0.9300 . ?
C51 C52 1.374(6) . ?
C51 C56 1.383(5) . ?
C52 C53 1.368(6) . ?
C52 H52A 0.9300 . ?
C53 C54 1.353(6) . ?
C53 H53A 0.9300 . ?
C54 C55 1.363(7) . ?
C54 H54A 0.9300 . ?
C55 C56 1.386(6) . ?
C55 H55A 0.9300 . ?
C56 H56A 0.9300 . ?

loop_
_geom_torsion_atom_site_label_1
_geom_torsion_atom_site_label_2
_geom_torsion_atom_site_label_3
_geom_torsion_atom_site_label_4
_geom_torsion
_geom_torsion_site_symmetry_1
_geom_torsion_site_symmetry_2
_geom_torsion_site_symmetry_3
_geom_torsion_site_symmetry_4
_geom_torsion_publ_flag
S2 Pd1 S1 C1 178.42(14) 2_655 . . . ?
S2 Pd1 S1 C1 -1.58(14) . . . . ?
S1 Pd1 S1 C1 -21(100) 2_655 . . . ?
S2 Pd1 S2 C1 177(100) 2_655 . . . ?
S1 Pd1 S2 C1 1.58(15) . . . . ?
S1 Pd1 S2 C1 -178.42(15) 2_655 . . . ?
Pd1 S2 C1 N1 176.0(4) . . . . ?
Pd1 S2 C1 S1 -2.2(2) . . . . ?
Pd1 S1 C1 N1 -175.8(4) . . . . ?
Pd1 S1 C1 S2 2.2(2) . . . . ?
S2 C1 N1 C2 -176.6(4) . . . . ?
S1 C1 N1 C2 1.3(7) . . . . ?
C1 N1 C2 N2 168(4) . . . . ?
C15 P1 C3 C4 -131.3(4) . . . . ?
C9 P1 C3 C4 -13.1(5) . . . . ?
C21 P1 C3 C4 109.3(4) . . . . ?
C15 P1 C3 C8 49.6(4) . . . . ?
C9 P1 C3 C8 167.8(4) . . . . ?
C21 P1 C3 C8 -69.9(4) . . . . ?
C8 C3 C4 C5 0.2(8) . . . . ?
P1 C3 C4 C5 -178.9(4) . . . . ?
C3 C4 C5 C6 0.7(8) . . . . ?
C4 C5 C6 C7 -1.8(8) . . . . ?
C5 C6 C7 C8 1.9(8) . . . . ?
C6 C7 C8 C3 -0.9(8) . . . . ?
C4 C3 C8 C7 -0.1(7) . . . . ?
P1 C3 C8 C7 179.0(4) . . . . ?
C15 P1 C9 C10 5.5(5) . . . . ?
C21 P1 C9 C10 124.1(4) . . . . ?
C3 P1 C9 C10 -112.1(4) . . . . ?
C15 P1 C9 C14 -173.0(4) . . . . ?
C21 P1 C9 C14 -54.4(4) . . . . ?
C3 P1 C9 C14 69.4(4) . . . . ?
C14 C9 C10 C11 0.1(7) . . . . ?
P1 C9 C10 C11 -178.4(3) . . . . ?
C9 C10 C11 C12 1.9(7) . . . . ?
C10 C11 C12 C13 -3.0(8) . . . . ?
C11 C12 C13 C14 2.0(8) . . . . ?
C12 C13 C14 C9 0.0(8) . . . . ?
C10 C9 C14 C13 -1.1(7) . . . . ?
P1 C9 C14 C13 177.4(4) . . . . ?
C9 P1 C15 C16 -76.9(4) . . . . ?
C21 P1 C15 C16 163.7(3) . . . . ?
C3 P1 C15 C16 41.9(4) . . . . ?
C9 P1 C15 C20 93.9(4) . . . . ?
C21 P1 C15 C20 -25.5(4) . . . . ?
C3 P1 C15 C20 -147.3(4) . . . . ?
C20 C15 C16 C17 -1.6(6) . . . . ?
P1 C15 C16 C17 169.4(3) . . . . ?
C15 C16 C17 C18 0.3(7) . . . . ?
C16 C17 C18 C19 2.4(7) . . . . ?
C17 C18 C19 C20 -3.7(7) . . . . ?
C18 C19 C20 C15 2.3(7) . . . . ?
C16 C15 C20 C19 0.3(6) . . . . ?
P1 C15 C20 C19 -170.5(4) . . . . ?
C15 P1 C21 C26 116.3(4) . . . . ?
C9 P1 C21 C26 -2.4(5) . . . . ?
C3 P1 C21 C26 -124.7(4) . . . . ?
C15 P1 C21 C22 -61.3(4) . . . . ?
C9 P1 C21 C22 180.0(4) . . . . ?
C3 P1 C21 C22 57.7(4) . . . . ?
C26 C21 C22 C23 -0.6(8) . . . . ?
P1 C21 C22 C23 177.0(4) . . . . ?
C21 C22 C23 C24 0.9(9) . . . . ?
C22 C23 C24 C25 -0.4(9) . . . . ?
C23 C24 C25 C26 -0.3(10) . . . . ?
C24 C25 C26 C21 0.5(10) . . . . ?
C22 C21 C26 C25 -0.1(8) . . . . ?
P1 C21 C26 C25 -177.7(5) . . . . ?
S32 Pd31 S31 C31 -179.24(14) 2_566 . . . ?
S32 Pd31 S31 C31 0.76(14) . . . . ?
S31 Pd31 S31 C31 87(100) 2_566 . . . ?
S32 Pd31 S32 C31 -21(100) 2_566 . . . ?
S31 Pd31 S32 C31 179.24(14) 2_566 . . . ?
S31 Pd31 S32 C31 -0.76(14) . . . . ?
Pd31 S31 C31 N31 178.4(4) . . . . ?
Pd31 S31 C31 S32 -1.06(19) . . . . ?
Pd31 S32 C31 N31 -178.5(4) . . . . ?
Pd31 S32 C31 S31 1.1(2) . . . . ?
S31 C31 N31 C32 -1.4(6) . . . . ?
S32 C31 N31 C32 178.1(4) . . . . ?
C31 N31 C32 N32 -173(5) . . . . ?
C39 P31 C33 C34 -101.3(4) . . . . ?
C45 P31 C33 C34 17.7(4) . . . . ?
C51 P31 C33 C34 141.5(4) . . . . ?
C39 P31 C33 C38 73.2(4) . . . . ?
C45 P31 C33 C38 -167.8(3) . . . . ?
C51 P31 C33 C38 -43.9(4) . . . . ?
C38 C33 C34 C35 0.7(7) . . . . ?
P31 C33 C34 C35 175.2(3) . . . . ?
C33 C34 C35 C36 0.4(7) . . . . ?
C34 C35 C36 C37 -2.2(8) . . . . ?
C35 C36 C37 C38 2.8(8) . . . . ?
C34 C33 C38 C37 -0.1(6) . . . . ?
P31 C33 C38 C37 -174.8(3) . . . . ?
C36 C37 C38 C33 -1.6(7) . . . . ?
C33 P31 C39 C44 2.8(4) . . . . ?
C45 P31 C39 C44 -116.4(4) . . . . ?
C51 P31 C39 C44 122.3(4) . . . . ?
C33 P31 C39 C40 -177.6(4) . . . . ?
C45 P31 C39 C40 63.3(4) . . . . ?
C51 P31 C39 C40 -58.0(4) . . . . ?
C44 C39 C40 C41 2.9(7) . . . . ?
P31 C39 C40 C41 -176.8(4) . . . . ?
C39 C40 C41 C42 -1.7(8) . . . . ?
C40 C41 C42 C43 0.1(8) . . . . ?
C41 C42 C43 C44 0.5(8) . . . . ?
C40 C39 C44 C43 -2.3(6) . . . . ?
P31 C39 C44 C43 177.4(3) . . . . ?
C42 C43 C44 C39 0.7(7) . . . . ?
C39 P31 C45 C50 -1.6(4) . . . . ?
C33 P31 C45 C50 -120.6(4) . . . . ?
C51 P31 C45 C50 116.4(4) . . . . ?
C39 P31 C45 C46 177.1(3) . . . . ?
C33 P31 C45 C46 58.2(4) . . . . ?
C51 P31 C45 C46 -64.8(4) . . . . ?
C50 C45 C46 C47 -2.5(6) . . . . ?
P31 C45 C46 C47 178.7(4) . . . . ?
C45 C46 C47 C48 1.7(7) . . . . ?
C46 C47 C48 C49 0.1(8) . . . . ?
C47 C48 C49 C50 -0.9(7) . . . . ?
C48 C49 C50 C45 0.1(7) . . . . ?
C46 C45 C50 C49 1.6(6) . . . . ?
P31 C45 C50 C49 -179.6(3) . . . . ?
C39 P31 C51 C52 -27.4(4) . . . . ?
C33 P31 C51 C52 91.1(4) . . . . ?
C45 P31 C51 C52 -146.7(4) . . . . ?
C39 P31 C51 C56 155.6(4) . . . . ?
C33 P31 C51 C56 -85.9(4) . . . . ?
C45 P31 C51 C56 36.3(4) . . . . ?
C56 C51 C52 C53 -1.1(7) . . . . ?
P31 C51 C52 C53 -178.2(4) . . . . ?
C51 C52 C53 C54 0.8(8) . . . . ?
C52 C53 C54 C55 0.4(8) . . . . ?
C53 C54 C55 C56 -1.2(8) . . . . ?
C52 C51 C56 C55 0.3(7) . . . . ?
P31 C51 C56 C55 177.3(4) . . . . ?
C54 C55 C56 C51 0.9(8) . . . . ?
